data_4086044
loop_
_publ_author_name
'Kyran, Samuel J.'
'Sanchez, Sergio G.'
'Arp, Christopher J.'
'Darensbourg, Donald J.'

_publ_section_title
;
 Syntheses and Structures of [CH2(NCnH2n)2]Mo(CO)4(n= 4,5) Complexes with
 Bis(cycloamine) Ligands Easily Prepared from CH2Cl2
;
_journal_issue 14
_journal_name_full Organometallics
_journal_page_first 3598
_journal_paper_doi 10.1021/acs.organomet.5b00396
_journal_volume 34
_journal_year 2015
_chemical_formula_sum 'C13 H17 Mo N2 O4'
_chemical_formula_weight 361.23
_chemical_name_systematic
; 
 ? 
;
_space_group_IT_number 15
_symmetry_cell_setting monoclinic
_symmetry_space_group_name_Hall '-C 2yc'
_symmetry_space_group_name_H-M 'C 1 2/c 1'
_atom_sites_solution_hydrogens geom
_atom_sites_solution_primary direct
_atom_sites_solution_secondary difmap
_audit_creation_method SHELXL-97
_cell_angle_alpha 90.00
_cell_angle_beta 94.826(11)
_cell_angle_gamma 90.00
_cell_formula_units_Z 8
_cell_length_a 31.66(3)
_cell_length_b 7.654(7)
_cell_length_c 12.359(11)
_cell_measurement_reflns_used 3906
_cell_measurement_temperature 150(2)
_cell_measurement_theta_max 26.00
_cell_measurement_theta_min 2.58
_cell_volume 2984(5)
_computing_cell_refinement 'Bruker SAINT'
_computing_data_collection 'Bruker APEX2'
_computing_data_reduction 'Bruker SAINT'
_computing_molecular_graphics 'Bruker SHELXTL'
_computing_publication_material 'Bruker SHELXTL'
_computing_structure_refinement 'SHELXL-97 (Sheldrick, 1997)'
_computing_structure_solution 'SHELXS-97 (Sheldrick, 1990)'
_diffrn_ambient_temperature 150(2)
_diffrn_measured_fraction_theta_full 0.986
_diffrn_measured_fraction_theta_max 0.986
_diffrn_measurement_device_type 'Bruker APEX-II CCD'
_diffrn_measurement_method '\f and \w scans'
_diffrn_radiation_monochromator graphite
_diffrn_radiation_source 'normal-focus sealed tube'
_diffrn_radiation_type MoK\a
_diffrn_radiation_wavelength 0.71073
_diffrn_reflns_av_R_equivalents 0.0592
_diffrn_reflns_av_sigmaI/netI 0.0463
_diffrn_reflns_limit_h_max 41
_diffrn_reflns_limit_h_min -41
_diffrn_reflns_limit_k_max 10
_diffrn_reflns_limit_k_min -10
_diffrn_reflns_limit_l_max 16
_diffrn_reflns_limit_l_min -16
_diffrn_reflns_number 17149
_diffrn_reflns_theta_full 28.35
_diffrn_reflns_theta_max 28.35
_diffrn_reflns_theta_min 2.58
_diffrn_standards_number 0
_exptl_absorpt_coefficient_mu 0.893
_exptl_absorpt_correction_T_max 0.9160
_exptl_absorpt_correction_T_min 0.8077
_exptl_absorpt_correction_type multi-scan
_exptl_absorpt_process_details sadabs
_exptl_crystal_colour yellow
_exptl_crystal_density_diffrn 1.608
_exptl_crystal_density_method 'not measured'
_exptl_crystal_description plate
_exptl_crystal_F_000 1464
_exptl_crystal_size_max 0.25
_exptl_crystal_size_mid 0.25
_exptl_crystal_size_min 0.10
_refine_diff_density_max 0.521
_refine_diff_density_min -0.502
_refine_diff_density_rms 0.092
_refine_ls_extinction_method none
_refine_ls_goodness_of_fit_ref 1.049
_refine_ls_hydrogen_treatment mixed
_refine_ls_matrix_type full
_refine_ls_number_parameters 181
_refine_ls_number_reflns 3682
_refine_ls_number_restraints 0
_refine_ls_restrained_S_all 1.049
_refine_ls_R_factor_all 0.0425
_refine_ls_R_factor_gt 0.0317
_refine_ls_shift/su_max 0.001
_refine_ls_shift/su_mean 0.000
_refine_ls_structure_factor_coef Fsqd
_refine_ls_weighting_details 'calc w=1/[\s^2^(Fo^2^)+(0.0316P)^2^+0.1624P] where P=(Fo^2^+2Fc^2^)/3'
_refine_ls_weighting_scheme calc
_refine_ls_wR_factor_gt 0.0682
_refine_ls_wR_factor_ref 0.0715
_reflns_number_gt 3050
_reflns_number_total 3682
_reflns_threshold_expression >2sigma(I)
_cod_data_source_file om5b00396_si_001.cif
_cod_data_source_block '[Me(pyr)2]Mo(CO)4'
_cod_depositor_comments
;
The following automatic conversions were performed:

'_symmetry_cell_setting' value 'Monoclinic' changed to 'monoclinic'
according to
/usr/data/users/saulius/crontab/automatic-downloads/rss-feeds/ACS/lib/dictionaries/cif_core.dic
dictionary named 'cif_core.dic' version 2.4.2 from 2011-04-26.

Automatic conversion script
Id: cif_fix_values 3271 2015-04-21 07:52:19Z andrius 

 Adding full bibliography for 4086043--4086044.cif.
;
_cod_original_sg_symbol_H-M C2/c
_cod_database_code 4086044

loop_
_symmetry_equiv_pos_as_xyz
'x, y, z'
'-x, y, -z+1/2'
'x+1/2, y+1/2, z'
'-x+1/2, y+1/2, -z+1/2'
'-x, -y, -z'
'x, -y, z-1/2'
'-x+1/2, -y+1/2, -z'
'x+1/2, -y+1/2, z-1/2'

loop_
_atom_site_label
_atom_site_type_symbol
_atom_site_fract_x
_atom_site_fract_y
_atom_site_fract_z
_atom_site_U_iso_or_equiv
_atom_site_adp_type
_atom_site_occupancy
_atom_site_symmetry_multiplicity
_atom_site_calc_flag
_atom_site_refinement_flags
Mo1 Mo 0.374219(6) 0.89630(2) 0.783292(16) 0.01453(7) Uani 1 1 d .
O1 O 0.33167(6) 1.1564(2) 0.94089(15) 0.0284(4) Uani 1 1 d .
O2 O 0.44447(6) 1.1819(3) 0.78211(16) 0.0357(5) Uani 1 1 d .
O4 O 0.41825(6) 0.7615(3) 0.57787(16) 0.0348(5) Uani 1 1 d .
O3 O 0.31797(6) 1.1175(2) 0.61563(15) 0.0271(4) Uani 1 1 d .
N1 N 0.33438(6) 0.6497(2) 0.81658(16) 0.0154(4) Uani 1 1 d .
C13 C 0.43537(8) 0.5736(3) 0.8740(2) 0.0249(6) Uani 1 1 d .
H10 H 0.4305 0.5466 0.7956 0.030 Uiso 1 1 calc R
H11 H 0.4364 0.4631 0.9158 0.030 Uiso 1 1 calc R
C1 C 0.34676(8) 1.0495(3) 0.89223(19) 0.0180(5) Uani 1 1 d .
C9 C 0.28872(8) 0.6703(4) 0.8336(2) 0.0231(6) Uani 1 1 d .
H8 H 0.2835 0.7818 0.8709 0.028 Uiso 1 1 calc R
H9 H 0.2786 0.5724 0.8770 0.028 Uiso 1 1 calc R
C8 C 0.26701(8) 0.6691(4) 0.7189(2) 0.0277(6) Uani 1 1 d .
H6 H 0.2634 0.7895 0.6904 0.033 Uiso 1 1 calc R
H7 H 0.2388 0.6126 0.7174 0.033 Uiso 1 1 calc R
C7 C 0.29726(8) 0.5626(3) 0.6514(2) 0.0243(6) Uani 1 1 d .
H4 H 0.2826 0.4594 0.6176 0.029 Uiso 1 1 calc R
H5 H 0.3081 0.6356 0.5937 0.029 Uiso 1 1 calc R
C6 C 0.33312(8) 0.5072(3) 0.7344(2) 0.0203(5) Uani 1 1 d .
H2 H 0.3269 0.3931 0.7673 0.024 Uiso 1 1 calc R
H3 H 0.3603 0.4989 0.7006 0.024 Uiso 1 1 calc R
C5 C 0.36030(8) 0.6102(3) 0.9181(2) 0.0196(5) Uani 1 1 d .
H20 H 0.3636 0.4823 0.9273 0.023 Uiso 1 1 calc R
H19 H 0.3467 0.6574 0.9811 0.023 Uiso 1 1 calc R
N2 N 0.40206(6) 0.6932(3) 0.90987(16) 0.0166(4) Uani 1 1 d .
C12 C 0.47592(8) 0.6790(4) 0.8981(2) 0.0368(7) Uani 1 1 d .
H12 H 0.4819 0.7513 0.8347 0.044 Uiso 1 1 calc R
H17 H 0.5004 0.6010 0.9169 0.044 Uiso 1 1 calc R
C11 C 0.46686(9) 0.7950(4) 0.9956(3) 0.0381(7) Uani 1 1 d .
H14 H 0.4866 0.7674 1.0596 0.046 Uiso 1 1 calc R
H13 H 0.4697 0.9203 0.9775 0.046 Uiso 1 1 calc R
C10 C 0.42156(8) 0.7524(3) 1.0175(2) 0.0227(6) Uani 1 1 d .
H16 H 0.4207 0.6587 1.0725 0.027 Uiso 1 1 calc R
H15 H 0.4069 0.8569 1.0430 0.027 Uiso 1 1 calc R
C2 C 0.41815(8) 1.0765(3) 0.7831(2) 0.0219(6) Uani 1 1 d .
C4 C 0.40200(8) 0.7966(3) 0.6548(2) 0.0204(5) Uani 1 1 d .
C3 C 0.33911(8) 1.0325(3) 0.67746(19) 0.0185(5) Uani 1 1 d .

loop_
_atom_site_aniso_label
_atom_site_aniso_U_11
_atom_site_aniso_U_22
_atom_site_aniso_U_33
_atom_site_aniso_U_23
_atom_site_aniso_U_13
_atom_site_aniso_U_12
Mo1 0.01926(12) 0.01125(11) 0.01313(11) -0.00037(8) 0.00171(8) -0.00053(9)
O1 0.0426(12) 0.0215(10) 0.0215(10) -0.0019(8) 0.0056(9) 0.0079(9)
O2 0.0418(12) 0.0286(11) 0.0366(12) 0.0013(9) 0.0026(10) -0.0162(10)
O4 0.0388(12) 0.0406(12) 0.0264(11) -0.0046(9) 0.0109(9) 0.0092(10)
O3 0.0346(11) 0.0263(10) 0.0208(10) 0.0036(8) 0.0038(8) 0.0099(8)
N1 0.0176(10) 0.0135(10) 0.0153(10) -0.0007(8) 0.0020(8) -0.0013(8)
C13 0.0271(15) 0.0245(14) 0.0233(14) 0.0033(11) 0.0023(11) 0.0101(11)
C1 0.0257(14) 0.0144(12) 0.0135(12) 0.0036(10) -0.0009(10) -0.0013(10)
C9 0.0216(14) 0.0249(13) 0.0232(14) -0.0026(11) 0.0044(11) -0.0030(11)
C8 0.0226(14) 0.0332(15) 0.0267(15) 0.0014(12) -0.0020(11) 0.0006(12)
C7 0.0260(14) 0.0242(14) 0.0220(14) -0.0006(11) -0.0021(11) -0.0062(11)
C6 0.0270(14) 0.0134(12) 0.0206(13) -0.0033(10) 0.0023(10) -0.0025(10)
C5 0.0239(13) 0.0185(12) 0.0162(12) 0.0036(10) 0.0015(10) -0.0045(11)
N2 0.0199(11) 0.0143(10) 0.0156(10) -0.0004(8) 0.0012(8) -0.0008(8)
C12 0.0221(15) 0.0515(19) 0.0369(17) 0.0155(15) 0.0025(13) 0.0036(14)
C11 0.0308(16) 0.0423(19) 0.0392(18) 0.0045(15) -0.0089(14) -0.0125(14)
C10 0.0281(14) 0.0218(13) 0.0175(13) 0.0006(10) -0.0031(11) -0.0048(11)
C2 0.0276(14) 0.0199(13) 0.0180(13) -0.0017(10) 0.0011(10) -0.0003(11)
C4 0.0233(14) 0.0179(13) 0.0198(13) 0.0002(10) 0.0011(11) 0.0030(11)
C3 0.0247(14) 0.0143(12) 0.0172(13) -0.0052(10) 0.0066(10) -0.0014(10)

loop_
_atom_type_symbol
_atom_type_description
_atom_type_scat_dispersion_real
_atom_type_scat_dispersion_imag
_atom_type_scat_source
C C 0.0033 0.0016 'International Tables Vol C Tables 4.2.6.8 and 6.1.1.4'
H H 0.0000 0.0000 'International Tables Vol C Tables 4.2.6.8 and 6.1.1.4'
N N 0.0061 0.0033 'International Tables Vol C Tables 4.2.6.8 and 6.1.1.4'
O O 0.0106 0.0060 'International Tables Vol C Tables 4.2.6.8 and 6.1.1.4'
Mo Mo -1.6832 0.6857 'International Tables Vol C Tables 4.2.6.8 and 6.1.1.4'

loop_
_geom_angle_atom_site_label_1
_geom_angle_atom_site_label_2
_geom_angle_atom_site_label_3
_geom_angle
C3 Mo1 C2 89.28(12)
C3 Mo1 C4 86.33(11)
C2 Mo1 C4 84.79(11)
C3 Mo1 C1 83.36(11)
C2 Mo1 C1 86.43(11)
C4 Mo1 C1 166.53(10)
C3 Mo1 N1 105.43(10)
C2 Mo1 N1 165.29(9)
C4 Mo1 N1 96.36(10)
C1 Mo1 N1 94.73(10)
C3 Mo1 N2 166.59(9)
C2 Mo1 N2 104.04(10)
C4 Mo1 N2 96.35(10)
C1 Mo1 N2 95.68(10)
N1 Mo1 N2 61.25(8)
C5 N1 C9 112.37(19)
C5 N1 C6 114.32(19)
C9 N1 C6 101.74(18)
C5 N1 Mo1 92.64(13)
C9 N1 Mo1 119.16(15)
C6 N1 Mo1 117.23(15)
N2 C13 C12 102.8(2)
N2 C13 H10 111.2
C12 C13 H10 111.2
N2 C13 H11 111.2
C12 C13 H11 111.2
H10 C13 H11 109.1
O1 C1 Mo1 168.8(2)
N1 C9 C8 103.7(2)
N1 C9 H8 111.0
C8 C9 H8 111.0
N1 C9 H9 111.0
C8 C9 H9 111.0
H8 C9 H9 109.0
C9 C8 C7 104.6(2)
C9 C8 H6 110.8
C7 C8 H6 110.8
C9 C8 H7 110.8
C7 C8 H7 110.8
H6 C8 H7 108.9
C6 C7 C8 104.1(2)
C6 C7 H4 110.9
C8 C7 H4 110.9
C6 C7 H5 110.9
C8 C7 H5 110.9
H4 C7 H5 109.0
N1 C6 C7 103.3(2)
N1 C6 H2 111.1
C7 C6 H2 111.1
N1 C6 H3 111.1
C7 C6 H3 111.1
H2 C6 H3 109.1
N1 C5 N2 106.91(19)
N1 C5 H20 110.3
N2 C5 H20 110.3
N1 C5 H19 110.3
N2 C5 H19 110.3
H20 C5 H19 108.6
C5 N2 C10 112.06(19)
C5 N2 C13 114.5(2)
C10 N2 C13 101.63(19)
C5 N2 Mo1 92.47(14)
C10 N2 Mo1 120.17(16)
C13 N2 Mo1 116.60(16)
C13 C12 C11 104.4(2)
C13 C12 H12 110.9
C11 C12 H12 110.9
C13 C12 H17 110.9
C11 C12 H17 110.9
H12 C12 H17 108.9
C10 C11 C12 104.8(2)
C10 C11 H14 110.8
C12 C11 H14 110.8
C10 C11 H13 110.8
C12 C11 H13 110.8
H14 C11 H13 108.9
N2 C10 C11 103.5(2)
N2 C10 H16 111.1
C11 C10 H16 111.1
N2 C10 H15 111.1
C11 C10 H15 111.1
H16 C10 H15 109.0
O2 C2 Mo1 179.1(2)
O4 C4 Mo1 171.4(2)
O3 C3 Mo1 178.4(2)

loop_
_geom_bond_atom_site_label_1
_geom_bond_atom_site_label_2
_geom_bond_distance
Mo1 C3 1.947(3)
Mo1 C2 1.959(3)
Mo1 C4 2.028(3)
Mo1 C1 2.035(3)
Mo1 N1 2.326(2)
Mo1 N2 2.326(2)
O1 C1 1.144(3)
O2 C2 1.161(3)
O4 C4 1.150(3)
O3 C3 1.170(3)
N1 C5 1.471(3)
N1 C9 1.486(3)
N1 C6 1.489(3)
C13 N2 1.491(3)
C13 C12 1.524(4)
C13 H10 0.9900
C13 H11 0.9900
C9 C8 1.522(4)
C9 H8 0.9900
C9 H9 0.9900
C8 C7 1.553(4)
C8 H6 0.9900
C8 H7 0.9900
C7 C6 1.524(4)
C7 H4 0.9900
C7 H5 0.9900
C6 H2 0.9900
C6 H3 0.9900
C5 N2 1.478(3)
C5 H20 0.9900
C5 H19 0.9900
N2 C10 1.489(3)
C12 C11 1.543(5)
C12 H12 0.9900
C12 H17 0.9900
C11 C10 1.517(4)
C11 H14 0.9900
C11 H13 0.9900
C10 H16 0.9900
C10 H15 0.9900

loop_
_geom_torsion_atom_site_label_1
_geom_torsion_atom_site_label_2
_geom_torsion_atom_site_label_3
_geom_torsion_atom_site_label_4
_geom_torsion
C3 Mo1 N1 C5 -162.18(14)
C2 Mo1 N1 C5 16.2(4)
C4 Mo1 N1 C5 109.89(15)
C1 Mo1 N1 C5 -77.78(16)
N2 Mo1 N1 C5 16.11(12)
C3 Mo1 N1 C9 -44.67(19)
C2 Mo1 N1 C9 133.7(3)
C4 Mo1 N1 C9 -132.60(17)
C1 Mo1 N1 C9 39.73(18)
N2 Mo1 N1 C9 133.62(19)
C3 Mo1 N1 C6 78.64(18)
C2 Mo1 N1 C6 -103.0(4)
C4 Mo1 N1 C6 -9.29(17)
C1 Mo1 N1 C6 163.04(17)
N2 Mo1 N1 C6 -103.07(18)
C3 Mo1 C1 O1 -35.7(11)
C2 Mo1 C1 O1 54.0(11)
C4 Mo1 C1 O1 4.6(14)
N1 Mo1 C1 O1 -140.7(11)
N2 Mo1 C1 O1 157.8(11)
C5 N1 C9 C8 -167.8(2)
C6 N1 C9 C8 -45.1(2)
Mo1 N1 C9 C8 85.5(2)
N1 C9 C8 C7 26.4(3)
C9 C8 C7 C6 1.7(3)
C5 N1 C6 C7 167.55(19)
C9 N1 C6 C7 46.2(2)
Mo1 N1 C6 C7 -85.6(2)
C8 C7 C6 N1 -29.1(2)
C9 N1 C5 N2 -146.7(2)
C6 N1 C5 N2 98.0(2)
Mo1 N1 C5 N2 -23.58(17)
N1 C5 N2 C10 147.6(2)
N1 C5 N2 C13 -97.2(2)
N1 C5 N2 Mo1 23.58(17)
C12 C13 N2 C5 -167.4(2)
C12 C13 N2 C10 -46.4(2)
C12 C13 N2 Mo1 86.2(2)
C3 Mo1 N2 C5 -8.9(4)
C2 Mo1 N2 C5 163.98(14)
C4 Mo1 N2 C5 -109.82(15)
C1 Mo1 N2 C5 76.26(15)
N1 Mo1 N2 C5 -16.03(12)
C3 Mo1 N2 C10 -126.3(4)
C2 Mo1 N2 C10 46.61(19)
C4 Mo1 N2 C10 132.81(18)
C1 Mo1 N2 C10 -41.12(18)
N1 Mo1 N2 C10 -133.41(19)
C3 Mo1 N2 C13 110.2(4)
C2 Mo1 N2 C13 -76.90(19)
C4 Mo1 N2 C13 9.30(18)
C1 Mo1 N2 C13 -164.62(17)
N1 Mo1 N2 C13 103.09(18)
N2 C13 C12 C11 29.4(3)
C13 C12 C11 C10 -1.9(3)
C5 N2 C10 C11 168.0(2)
C13 N2 C10 C11 45.3(2)
Mo1 N2 C10 C11 -85.2(2)
C12 C11 C10 N2 -26.4(3)
C3 Mo1 C2 O2 -101(18)
C4 Mo1 C2 O2 -14(18)
C1 Mo1 C2 O2 176(100)
N1 Mo1 C2 O2 81(18)
N2 Mo1 C2 O2 81(18)
C3 Mo1 C4 O4 49.4(15)
C2 Mo1 C4 O4 -40.2(15)
C1 Mo1 C4 O4 9.4(18)
N1 Mo1 C4 O4 154.6(15)
N2 Mo1 C4 O4 -143.8(15)
C2 Mo1 C3 O3 -63(8)
C4 Mo1 C3 O3 -148(8)
C1 Mo1 C3 O3 24(8)
N1 Mo1 C3 O3 117(8)
N2 Mo1 C3 O3 110(8)
